data_7211394
loop_
_publ_author_name
'Wang, Xiuli'
'Luan, Jian'
'Lin, Hongyan'
'Xu, Chuang'
'Liu, Guocheng'
'Zhang, Juwen'
'Tian, Aixiang'

_publ_section_title
;
 The design and construction of a series of metal--organic coordination
 polymers based on two isomeric semi-rigid bis-pyridyl-bis-amide ligands
 and three aromatic polycarboxylates
;
_journal_issue 46
_journal_name_full CrystEngComm
_journal_page_first 9995
_journal_paper_doi 10.1039/c3ce41498a
_journal_volume 15
_journal_year 2013
_chemical_formula_sum 'C90 H102 Cu3 N16 O28'
_chemical_formula_weight 2046.50
_chemical_name_systematic
; 
 ? 
;
_space_group_IT_number 2
_symmetry_cell_setting triclinic
_symmetry_space_group_name_Hall '-P 1'
_symmetry_space_group_name_H-M 'P -1'
_atom_sites_solution_hydrogens geom
_atom_sites_solution_primary direct
_atom_sites_solution_secondary difmap
_audit_creation_method SHELXL-97
_cell_angle_alpha 110.640(2)
_cell_angle_beta 92.365(2)
_cell_angle_gamma 102.114(2)
_cell_formula_units_Z 1
_cell_length_a 10.1362(13)
_cell_length_b 16.167(2)
_cell_length_c 16.570(2)
_cell_measurement_temperature 296(2)
_cell_measurement_theta_max 25.00
_cell_measurement_theta_min 1.39
_cell_volume 2464.7(5)
_computing_cell_refinement 'SMART (Bruker, 2001)'
_computing_data_collection 'SMART (Bruker, 2001)'
_computing_data_reduction 'SAINT+ (Bruker, 1999)'
_computing_molecular_graphics 'PLATON (Spek, 2003)'
_computing_publication_material 'SHELXTL (1998)'
_computing_structure_refinement 'SHELXL-97 (Sheldrick, 2008)'
_computing_structure_solution 'SHELXS-97 (Sheldrick, 2008)'
_diffrn_ambient_temperature 296(2)
_diffrn_measured_fraction_theta_full 0.992
_diffrn_measured_fraction_theta_max 0.992
_diffrn_measurement_device_type 'CCD area detector'
_diffrn_measurement_method 'phi and omegascans'
_diffrn_radiation_monochromator graphite
_diffrn_radiation_source 'fine-focus sealed tube'
_diffrn_radiation_type MoK\a
_diffrn_radiation_wavelength 0.71073
_diffrn_reflns_av_R_equivalents 0.0355
_diffrn_reflns_av_sigmaI/netI 0.0841
_diffrn_reflns_limit_h_max 11
_diffrn_reflns_limit_h_min -12
_diffrn_reflns_limit_k_max 18
_diffrn_reflns_limit_k_min -19
_diffrn_reflns_limit_l_max 19
_diffrn_reflns_limit_l_min -14
_diffrn_reflns_number 13061
_diffrn_reflns_theta_full 24.96
_diffrn_reflns_theta_max 25.00
_diffrn_reflns_theta_min 1.39
_exptl_absorpt_coefficient_mu 0.725
_exptl_absorpt_correction_T_max 0.897
_exptl_absorpt_correction_T_min 0.865
_exptl_absorpt_correction_type multi-scan
_exptl_absorpt_process_details SADABS
_exptl_crystal_colour BLUE
_exptl_crystal_density_diffrn 1.379
_exptl_crystal_density_method 'not measured'
_exptl_crystal_description BLOCK
_exptl_crystal_F_000 1065
_exptl_crystal_size_max 0.20
_exptl_crystal_size_mid 0.18
_exptl_crystal_size_min 0.15
_refine_diff_density_max 0.772
_refine_diff_density_min -0.440
_refine_diff_density_rms 0.080
_refine_ls_extinction_method none
_refine_ls_goodness_of_fit_ref 1.005
_refine_ls_hydrogen_treatment constr
_refine_ls_matrix_type full
_refine_ls_number_parameters 619
_refine_ls_number_reflns 8567
_refine_ls_number_restraints 12
_refine_ls_restrained_S_all 1.018
_refine_ls_R_factor_all 0.0920
_refine_ls_R_factor_gt 0.0541
_refine_ls_shift/su_max 0.000
_refine_ls_shift/su_mean 0.000
_refine_ls_structure_factor_coef Fsqd
_refine_ls_weighting_details 'calc w=1/[\s^2^(Fo^2^)+(0.0624P)^2^+0.0000P] where P=(Fo^2^+2Fc^2^)/3'
_refine_ls_weighting_scheme calc
_refine_ls_wR_factor_gt 0.1220
_refine_ls_wR_factor_ref 0.1351
_reflns_number_gt 5729
_reflns_number_total 8567
_reflns_threshold_expression >2sigma(I)
_cod_data_source_file c3ce41498a.txt
_cod_data_source_block lj-1
_cod_depositor_comments
;
The following automatic conversions were performed:

'_symmetry_cell_setting' value 'Triclinic' changed to 'triclinic'
according to /home/saulius/struct/CIF-dictionaries/cif_core.dic
dictionary named 'cif_core.dic' version 2.4.2 from 2011-04-26.

Automatic conversion script
Id: cif_fix_values 1891 2012-01-12 08:04:46Z andrius 
;
_cod_database_code 7211394

loop_
_symmetry_equiv_pos_as_xyz
'x, y, z'
'-x, -y, -z'

loop_
_atom_site_label
_atom_site_type_symbol
_atom_site_fract_x
_atom_site_fract_y
_atom_site_fract_z
_atom_site_U_iso_or_equiv
_atom_site_adp_type
_atom_site_occupancy
_atom_site_symmetry_multiplicity
_atom_site_calc_flag
_atom_site_refinement_flags
Cu1 Cu 0.0000 0.5000 0.5000 0.0285(2) Uani 1 2 d S
O1W O 0.3940(6) 0.3331(4) 0.3621(3) 0.135(2) Uani 1 1 d .
O1 O -0.3323(3) 0.04742(18) 0.02008(18) 0.0322(7) Uani 1 1 d .
C1 C -0.2030(4) 0.1624(2) 0.1470(2) 0.0181(8) Uani 1 1 d .
N1 N 0.1724(4) 0.1422(2) 0.6019(2) 0.0384(9) Uani 1 1 d .
H1A H 0.0916 0.1457 0.6140 0.046 Uiso 1 1 calc R
Cu2 Cu 0.36384(5) 0.08841(3) 0.07864(3) 0.02109(15) Uani 1 1 d .
O2W O 0.5897(5) 0.2765(4) 0.4340(4) 0.137(2) Uani 1 1 d .
O2 O -0.1745(3) 0.3694(2) 0.39608(18) 0.0372(7) Uani 1 1 d .
C2 C -0.2010(4) 0.2365(2) 0.2220(2) 0.0214(9) Uani 1 1 d .
H2A H -0.2823 0.2510 0.2389 0.026 Uiso 1 1 d R
N2 N 0.2545(4) 0.0026(3) 0.4627(2) 0.0395(9) Uani 1 1 d .
H2B H 0.3206 0.0492 0.4717 0.047 Uiso 1 1 calc R
O3W O 0.6523(6) 0.3003(4) 0.6129(4) 0.153(2) Uani 1 1 d .
O3 O 0.1697(2) 0.09493(18) 0.08391(17) 0.0261(6) Uani 1 1 d .
C3 C -0.0817(4) 0.1383(3) 0.1234(2) 0.0219(9) Uani 1 1 d .
H3A H -0.0829 0.0876 0.0739 0.026 Uiso 1 1 calc R
N3 N 0.3791(3) 0.1484(2) -0.0117(2) 0.0271(8) Uani 1 1 d .
O4W O 0.7727(9) 0.4683(5) 0.6926(5) 0.221(4) Uani 1 1 d U
O4 O 0.2813(3) 0.21363(19) 0.1978(2) 0.0397(8) Uani 1 1 d .
C4 C -0.0767(4) 0.3684(3) 0.3542(3) 0.0273(10) Uani 1 1 d .
N4 N 0.3385(3) 0.0327(2) 0.1721(2) 0.0263(8) Uani 1 1 d .
O5 O -0.4419(2) 0.13102(18) 0.12046(17) 0.0269(6) Uani 1 1 d .
C5 C 0.0419(4) 0.1904(3) 0.1744(2) 0.0226(9) Uani 1 1 d .
N5 N 0.0740(4) 0.4107(2) 0.5364(2) 0.0319(9) Uani 1 1 d .
O6 O 0.1125(3) -0.1199(2) 0.3621(2) 0.0486(9) Uani 1 1 d .
C6 C 0.1741(4) 0.1653(3) 0.1519(3) 0.0250(9) Uani 1 1 d .
N6 N 0.4036(4) 0.3735(3) -0.1591(2) 0.0457(10) Uani 1 1 d .
H27A H 0.3561 0.3844 -0.1164 0.055 Uiso 1 1 calc R
O7 O 0.0330(3) 0.43274(18) 0.38035(17) 0.0307(7) Uani 1 1 d .
C7 C 0.0418(4) 0.2664(3) 0.2469(3) 0.0276(10) Uani 1 1 d .
H7A H 0.1242 0.3024 0.2795 0.033 Uiso 1 1 calc R
N7 N 0.6724(4) 0.4830(3) -0.1376(3) 0.0567(12) Uani 1 1 d .
H29A H 0.7131 0.4680 -0.1832 0.068 Uiso 1 1 calc R
O8 O 0.3546(3) 0.1955(2) 0.5445(2) 0.0475(9) Uani 1 1 d .
C8 C -0.3356(4) 0.1080(2) 0.0905(2) 0.0207(9) Uani 1 1 d .
N8 N 1.0094(6) 0.3055(4) -0.0934(6) 0.108(2) Uani 1 1 d .
O9 O 0.4979(4) 0.2666(2) -0.2486(2) 0.0599(10) Uani 1 1 d .
C9 C 0.4340(5) 0.4421(3) -0.1989(3) 0.0431(12) Uani 1 1 d .
H9A H 0.4619 0.4138 -0.2562 0.052 Uiso 1 1 calc R
C10 C 0.2044(5) -0.0152(3) 0.5379(3) 0.0392(11) Uani 1 1 d .
H10A H 0.1059 -0.0410 0.5244 0.047 Uiso 1 1 calc R
O10 O 0.6818(4) 0.5021(3) 0.0020(2) 0.0803(13) Uani 1 1 d .
C11 C -0.0777(4) 0.2902(3) 0.2722(2) 0.0230(9) Uani 1 1 d .
C12 C 0.4159(4) 0.2435(3) -0.1238(3) 0.0329(10) Uani 1 1 d .
C13 C 0.2305(5) 0.0724(3) 0.6174(3) 0.0397(12) Uani 1 1 d .
H13A H 0.3290 0.0964 0.6327 0.048 Uiso 1 1 calc R
C14 C 0.4006(4) 0.0790(3) 0.2531(3) 0.0343(11) Uani 1 1 d .
H14A H 0.4726 0.1290 0.2628 0.041 Uiso 1 1 calc R
C15 C 0.2578(4) -0.0199(3) 0.3094(3) 0.0321(10) Uani 1 1 d .
C16 C 0.2030(5) -0.0494(3) 0.3811(3) 0.0374(11) Uani 1 1 d .
C17 C 0.4434(5) 0.2953(3) -0.1836(3) 0.0401(12) Uani 1 1 d .
C18 C 0.2371(4) -0.0406(3) 0.1598(3) 0.0344(11) Uani 1 1 d .
H18A H 0.1925 -0.0740 0.1039 0.041 Uiso 1 1 calc R
C19 C 0.3631(4) 0.0562(3) 0.3232(3) 0.0367(11) Uani 1 1 d .
H19A H 0.4077 0.0913 0.3788 0.044 Uiso 1 1 calc R
C20 C 0.5528(5) 0.5187(3) -0.1421(3) 0.0441(12) Uani 1 1 d .
H20A H 0.5277 0.5422 -0.0832 0.053 Uiso 1 1 calc R
C21 C 0.1964(5) -0.0682(3) 0.2255(3) 0.0393(11) Uani 1 1 d .
H21A H 0.1266 -0.1201 0.2134 0.047 Uiso 1 1 calc R
C22 C 0.1785(5) 0.2736(3) 0.5617(3) 0.0341(11) Uani 1 1 d .
C23 C 0.2429(5) 0.2010(3) 0.5691(3) 0.0386(11) Uani 1 1 d .
C24 C 0.5015(5) 0.1896(3) -0.1173(3) 0.0426(12) Uani 1 1 d .
H24A H 0.5724 0.1835 -0.1512 0.051 Uiso 1 1 calc R
C25 C 0.8245(5) 0.4144(4) -0.0803(4) 0.0566(15) Uani 1 1 d .
C26 C 0.4814(5) 0.1450(3) -0.0607(3) 0.0400(12) Uani 1 1 d .
H26A H 0.5418 0.1104 -0.0560 0.048 Uiso 1 1 calc R
C27 C 0.2929(5) 0.1971(3) -0.0224(3) 0.0428(12) Uani 1 1 d .
H27B H 0.2184 0.1983 0.0085 0.051 Uiso 1 1 calc R
C28 C 0.3080(5) 0.2454(3) -0.0764(3) 0.0477(13) Uani 1 1 d .
H28A H 0.2459 0.2791 -0.0807 0.057 Uiso 1 1 calc R
C29 C 0.0467(5) 0.2797(3) 0.5739(3) 0.0467(13) Uani 1 1 d .
H29B H -0.0099 0.2377 0.5915 0.056 Uiso 1 1 calc R
C30 C 0.7222(5) 0.4724(4) -0.0682(4) 0.0521(14) Uani 1 1 d .
C31 C 0.2568(5) 0.3408(3) 0.5389(4) 0.0569(15) Uani 1 1 d .
H31A H 0.3474 0.3412 0.5313 0.068 Uiso 1 1 calc R
C32 C 0.2017(5) 0.4067(3) 0.5273(4) 0.0540(14) Uani 1 1 d .
H32A H 0.2572 0.4513 0.5122 0.065 Uiso 1 1 calc R
C33 C 0.1722(6) 0.0523(3) 0.6939(3) 0.0531(14) Uani 1 1 d .
H33A H 0.1897 0.1083 0.7446 0.064 Uiso 1 1 calc R
H33B H 0.0744 0.0286 0.6799 0.064 Uiso 1 1 calc R
C34 C 0.3085(5) 0.4747(3) -0.2109(3) 0.0501(14) Uani 1 1 d .
H34A H 0.2699 0.4920 -0.1565 0.060 Uiso 1 1 calc R
H34B H 0.2414 0.4252 -0.2540 0.060 Uiso 1 1 calc R
C35 C 0.9751(9) 0.3305(6) -0.1555(7) 0.123(3) Uani 1 1 d .
H35A H 1.0163 0.3115 -0.2058 0.147 Uiso 1 1 calc R
C36 C 0.2699(6) -0.0836(3) 0.5581(3) 0.0569(15) Uani 1 1 d .
H36A H 0.2519 -0.1398 0.5075 0.068 Uiso 1 1 calc R
H36B H 0.3677 -0.0595 0.5710 0.068 Uiso 1 1 calc R
C37 C -0.0014(5) 0.3477(3) 0.5604(3) 0.0471(13) Uani 1 1 d .
H37A H -0.0912 0.3497 0.5683 0.057 Uiso 1 1 calc R
C38 C 0.5819(6) 0.5967(3) -0.1748(4) 0.0636(16) Uani 1 1 d .
H38A H 0.6112 0.5758 -0.2321 0.076 Uiso 1 1 calc R
H38B H 0.6547 0.6456 -0.1360 0.076 Uiso 1 1 calc R
C39 C 0.3386(6) 0.5559(4) -0.2400(4) 0.0684(18) Uani 1 1 d .
H39A H 0.3633 0.5363 -0.2986 0.082 Uiso 1 1 calc R
H39B H 0.2574 0.5785 -0.2409 0.082 Uiso 1 1 calc R
C40 C 0.4537(6) 0.6321(4) -0.1795(4) 0.0694(18) Uani 1 1 d .
H40A H 0.4266 0.6552 -0.1219 0.083 Uiso 1 1 calc R
H40B H 0.4731 0.6816 -0.2007 0.083 Uiso 1 1 calc R
C41 C 0.2349(7) -0.0165(4) 0.7146(4) 0.0675(17) Uani 1 1 d .
H41A H 0.3314 0.0092 0.7338 0.081 Uiso 1 1 calc R
H41B H 0.1931 -0.0304 0.7615 0.081 Uiso 1 1 calc R
C42 C 0.9509(9) 0.3354(6) -0.0236(7) 0.131(3) Uani 1 1 d U
H42A H 0.9710 0.3181 0.0224 0.157 Uiso 1 1 calc R
C43 C 0.2145(7) -0.1032(4) 0.6352(4) 0.0696(18) Uani 1 1 d .
H43A H 0.1183 -0.1324 0.6201 0.084 Uiso 1 1 calc R
H43B H 0.2604 -0.1447 0.6484 0.084 Uiso 1 1 calc R
C44 C 0.8614(8) 0.3907(5) -0.0133(5) 0.105(3) Uani 1 1 d .
H44A H 0.8266 0.4118 0.0392 0.126 Uiso 1 1 calc R
C45 C 0.8840(7) 0.3822(5) -0.1542(5) 0.097(2) Uani 1 1 d .
H45A H 0.8627 0.3954 -0.2027 0.117 Uiso 1 1 calc R

loop_
_atom_site_aniso_label
_atom_site_aniso_U_11
_atom_site_aniso_U_22
_atom_site_aniso_U_33
_atom_site_aniso_U_23
_atom_site_aniso_U_13
_atom_site_aniso_U_12
Cu1 0.0398(5) 0.0190(4) 0.0219(4) 0.0014(3) 0.0037(3) 0.0078(3)
O1W 0.128(5) 0.180(6) 0.073(4) 0.020(4) 0.010(3) 0.036(4)
O1 0.0255(16) 0.0288(16) 0.0293(17) -0.0062(14) 0.0000(13) 0.0092(13)
C1 0.0155(19) 0.017(2) 0.020(2) 0.0045(17) 0.0041(16) 0.0043(16)
N1 0.042(2) 0.039(2) 0.047(2) 0.028(2) 0.0143(19) 0.0148(18)
Cu2 0.0157(3) 0.0236(3) 0.0236(3) 0.0068(2) 0.00408(19) 0.0069(2)
O2W 0.084(4) 0.171(6) 0.167(6) 0.086(5) 0.037(4) 0.010(4)
O2 0.0324(17) 0.0389(18) 0.0308(17) 0.0007(15) 0.0105(14) 0.0085(14)
C2 0.019(2) 0.024(2) 0.020(2) 0.0050(18) 0.0048(16) 0.0089(17)
N2 0.048(2) 0.040(2) 0.038(2) 0.023(2) 0.0139(19) 0.0084(19)
O3W 0.100(4) 0.173(6) 0.165(6) 0.058(5) 0.043(4) -0.007(4)
O3 0.0182(14) 0.0306(16) 0.0273(16) 0.0051(14) 0.0048(12) 0.0105(12)
C3 0.022(2) 0.021(2) 0.022(2) 0.0060(18) 0.0021(17) 0.0077(17)
N3 0.0246(18) 0.0274(19) 0.031(2) 0.0095(17) 0.0033(15) 0.0113(16)
O4W 0.233(7) 0.187(6) 0.192(6) 0.023(5) 0.129(5) 0.007(5)
O4 0.0172(16) 0.0337(17) 0.054(2) -0.0008(16) -0.0006(14) 0.0064(14)
C4 0.031(2) 0.024(2) 0.026(2) 0.0042(19) 0.003(2) 0.013(2)
N4 0.0230(18) 0.0249(19) 0.031(2) 0.0099(16) 0.0065(15) 0.0068(15)
O5 0.0126(14) 0.0348(16) 0.0292(16) 0.0067(13) 0.0043(12) 0.0057(12)
C5 0.015(2) 0.026(2) 0.027(2) 0.0083(19) 0.0036(17) 0.0064(17)
N5 0.042(2) 0.026(2) 0.024(2) 0.0052(17) 0.0039(17) 0.0093(17)
O6 0.054(2) 0.045(2) 0.050(2) 0.0258(18) 0.0161(17) 0.0004(18)
C6 0.019(2) 0.026(2) 0.033(2) 0.011(2) 0.0065(19) 0.0082(18)
N6 0.070(3) 0.044(2) 0.041(2) 0.027(2) 0.022(2) 0.028(2)
O7 0.0339(17) 0.0238(15) 0.0254(16) -0.0004(13) 0.0049(13) 0.0043(14)
C7 0.024(2) 0.026(2) 0.025(2) 0.0014(19) -0.0041(18) 0.0036(18)
N7 0.061(3) 0.073(3) 0.054(3) 0.030(3) 0.021(2) 0.039(3)
O8 0.040(2) 0.050(2) 0.067(2) 0.0357(19) 0.0137(17) 0.0149(17)
C8 0.020(2) 0.020(2) 0.023(2) 0.0102(19) 0.0012(17) 0.0024(17)
N8 0.065(4) 0.095(5) 0.167(8) 0.036(5) 0.007(4) 0.050(4)
O9 0.102(3) 0.053(2) 0.042(2) 0.0270(19) 0.031(2) 0.034(2)
C9 0.070(4) 0.036(3) 0.033(3) 0.020(2) 0.010(2) 0.019(3)
C10 0.052(3) 0.039(3) 0.036(3) 0.024(2) 0.010(2) 0.012(2)
O10 0.101(3) 0.116(4) 0.042(2) 0.020(2) 0.014(2) 0.078(3)
C11 0.020(2) 0.023(2) 0.021(2) 0.0021(18) -0.0025(17) 0.0058(17)
C12 0.042(3) 0.028(2) 0.031(2) 0.009(2) 0.007(2) 0.015(2)
C13 0.047(3) 0.042(3) 0.039(3) 0.025(2) 0.006(2) 0.012(2)
C14 0.028(2) 0.040(3) 0.035(3) 0.017(2) 0.003(2) 0.002(2)
C15 0.036(3) 0.032(2) 0.033(3) 0.017(2) 0.010(2) 0.009(2)
C16 0.040(3) 0.041(3) 0.043(3) 0.025(3) 0.010(2) 0.015(2)
C17 0.056(3) 0.038(3) 0.033(3) 0.018(2) 0.008(2) 0.018(2)
C18 0.037(3) 0.032(3) 0.029(2) 0.010(2) 0.006(2) 0.000(2)
C19 0.033(3) 0.048(3) 0.026(2) 0.016(2) -0.002(2) 0.000(2)
C20 0.052(3) 0.049(3) 0.040(3) 0.020(3) 0.009(2) 0.021(3)
C21 0.043(3) 0.030(3) 0.040(3) 0.012(2) 0.012(2) -0.002(2)
C22 0.043(3) 0.029(2) 0.029(2) 0.011(2) 0.004(2) 0.007(2)
C23 0.047(3) 0.033(3) 0.035(3) 0.014(2) 0.002(2) 0.008(2)
C24 0.050(3) 0.051(3) 0.042(3) 0.026(3) 0.025(2) 0.027(3)
C25 0.047(3) 0.049(3) 0.070(4) 0.017(3) 0.001(3) 0.015(3)
C26 0.042(3) 0.050(3) 0.043(3) 0.024(3) 0.015(2) 0.028(2)
C27 0.037(3) 0.058(3) 0.053(3) 0.033(3) 0.019(2) 0.028(2)
C28 0.048(3) 0.059(3) 0.062(3) 0.040(3) 0.019(3) 0.033(3)
C29 0.054(3) 0.040(3) 0.061(3) 0.034(3) 0.019(3) 0.015(2)
C30 0.049(3) 0.055(3) 0.059(4) 0.023(3) 0.005(3) 0.023(3)
C31 0.045(3) 0.055(3) 0.090(4) 0.046(3) 0.017(3) 0.016(3)
C32 0.043(3) 0.049(3) 0.086(4) 0.045(3) 0.016(3) 0.009(3)
C33 0.078(4) 0.052(3) 0.041(3) 0.029(3) 0.015(3) 0.020(3)
C34 0.062(3) 0.044(3) 0.048(3) 0.024(3) -0.007(3) 0.011(3)
C35 0.115(7) 0.138(8) 0.161(9) 0.068(7) 0.075(6) 0.091(6)
C36 0.082(4) 0.048(3) 0.054(3) 0.030(3) 0.012(3) 0.023(3)
C37 0.044(3) 0.049(3) 0.064(4) 0.034(3) 0.021(3) 0.018(3)
C38 0.069(4) 0.048(3) 0.074(4) 0.026(3) -0.001(3) 0.011(3)
C39 0.082(4) 0.063(4) 0.079(4) 0.049(4) -0.007(4) 0.019(3)
C40 0.076(4) 0.045(3) 0.099(5) 0.042(4) -0.001(4) 0.016(3)
C41 0.103(5) 0.074(4) 0.050(4) 0.043(3) 0.012(3) 0.034(4)
C42 0.132(6) 0.140(6) 0.139(7) 0.043(5) -0.013(5) 0.090(6)
C43 0.114(5) 0.059(4) 0.063(4) 0.046(3) 0.020(4) 0.037(4)
C44 0.117(6) 0.134(7) 0.084(5) 0.030(5) 0.001(4) 0.092(5)
C45 0.105(6) 0.114(6) 0.114(6) 0.059(5) 0.058(5) 0.073(5)

loop_
_atom_type_symbol
_atom_type_description
_atom_type_scat_dispersion_real
_atom_type_scat_dispersion_imag
_atom_type_scat_source
C C 0.0033 0.0016 'International Tables Vol C Tables 4.2.6.8 and 6.1.1.4'
H H 0.0000 0.0000 'International Tables Vol C Tables 4.2.6.8 and 6.1.1.4'
N N 0.0061 0.0033 'International Tables Vol C Tables 4.2.6.8 and 6.1.1.4'
O O 0.0106 0.0060 'International Tables Vol C Tables 4.2.6.8 and 6.1.1.4'
Cu Cu 0.3201 1.2651 'International Tables Vol C Tables 4.2.6.8 and 6.1.1.4'

loop_
_geom_angle_atom_site_label_1
_geom_angle_atom_site_label_2
_geom_angle_atom_site_label_3
_geom_angle
_geom_angle_site_symmetry_1
_geom_angle_site_symmetry_3
O7 Cu1 O7 179.999(1) . 2_566
O7 Cu1 N5 87.52(12) . .
O7 Cu1 N5 92.48(12) 2_566 .
O7 Cu1 N5 92.48(12) . 2_566
O7 Cu1 N5 87.52(12) 2_566 2_566
N5 Cu1 N5 179.999(1) . 2_566
O7 Cu1 C4 150.17(12) . 2_566
O7 Cu1 C4 29.83(12) 2_566 2_566
N5 Cu1 C4 94.99(12) . 2_566
N5 Cu1 C4 85.01(13) 2_566 2_566
O7 Cu1 C4 29.83(12) . .
O7 Cu1 C4 150.17(12) 2_566 .
N5 Cu1 C4 85.01(12) . .
N5 Cu1 C4 94.99(13) 2_566 .
C4 Cu1 C4 179.999(1) 2_566 .
C8 O1 Cu2 159.2(3) . 2
C2 C1 C3 119.9(3) . .
C2 C1 C8 120.2(3) . .
C3 C1 C8 119.9(3) . .
C23 N1 C13 121.5(4) . .
O5 Cu2 O3 153.81(11) 1_655 .
O5 Cu2 N3 93.50(12) 1_655 .
O3 Cu2 N3 90.45(12) . .
O5 Cu2 N4 88.83(12) 1_655 .
O3 Cu2 N4 86.13(12) . .
N3 Cu2 N4 176.17(13) . .
O5 Cu2 O1 107.08(11) 1_655 2
O3 Cu2 O1 98.58(10) . 2
N3 Cu2 O1 92.62(12) . 2
N4 Cu2 O1 89.59(12) . 2
C1 C2 C11 120.5(4) . .
C16 N2 C10 123.3(4) . .
C6 O3 Cu2 103.9(2) . .
C1 C3 C5 119.9(4) . .
C27 N3 C26 116.1(4) . .
C27 N3 Cu2 122.5(3) . .
C26 N3 Cu2 121.4(3) . .
O2 C4 O7 122.0(4) . .
O2 C4 C11 121.2(4) . .
O7 C4 C11 116.7(4) . .
O2 C4 Cu1 72.9(2) . .
O7 C4 Cu1 49.75(19) . .
C11 C4 Cu1 162.6(3) . .
C14 N4 C18 116.9(4) . .
C14 N4 Cu2 120.6(3) . .
C18 N4 Cu2 120.7(3) . .
C8 O5 Cu2 134.3(2) . 1_455
C7 C5 C3 119.1(4) . .
C7 C5 C6 119.6(3) . .
C3 C5 C6 121.3(3) . .
C32 N5 C37 116.8(4) . .
C32 N5 Cu1 118.9(3) . .
C37 N5 Cu1 123.9(3) . .
O4 C6 O3 123.0(4) . .
O4 C6 C5 119.5(4) . .
O3 C6 C5 117.5(3) . .
C17 N6 C9 125.6(4) . .
C4 O7 Cu1 100.4(2) . .
C5 C7 C11 121.7(3) . .
C30 N7 C20 124.3(4) . .
O1 C8 O5 126.1(3) . .
O1 C8 C1 118.4(3) . .
O5 C8 C1 115.4(3) . .
C35 N8 C42 114.5(7) . .
N6 C9 C34 109.9(4) . .
N6 C9 C20 108.4(4) . .
C34 C9 C20 113.0(4) . .
N2 C10 C13 110.9(4) . .
N2 C10 C36 111.4(4) . .
C13 C10 C36 109.7(4) . .
C7 C11 C2 118.8(4) . .
C7 C11 C4 120.9(3) . .
C2 C11 C4 120.2(4) . .
C28 C12 C24 117.8(4) . .
C28 C12 C17 123.6(4) . .
C24 C12 C17 118.7(4) . .
N1 C13 C10 112.6(3) . .
N1 C13 C33 109.6(4) . .
C10 C13 C33 109.7(4) . .
N4 C14 C19 123.3(4) . .
C21 C15 C19 117.2(4) . .
C21 C15 C16 118.6(4) . .
C19 C15 C16 124.1(4) . .
O6 C16 N2 122.6(4) . .
O6 C16 C15 119.4(4) . .
N2 C16 C15 118.0(4) . .
O9 C17 N6 124.0(4) . .
O9 C17 C12 121.3(4) . .
N6 C17 C12 114.7(4) . .
N4 C18 C21 123.1(4) . .
C14 C19 C15 119.1(4) . .
N7 C20 C38 111.5(4) . .
N7 C20 C9 109.8(4) . .
C38 C20 C9 111.4(4) . .
C18 C21 C15 120.4(4) . .
C29 C22 C31 116.0(4) . .
C29 C22 C23 126.5(4) . .
C31 C22 C23 117.5(4) . .
O8 C23 N1 122.5(4) . .
O8 C23 C22 120.2(4) . .
N1 C23 C22 117.3(4) . .
C26 C24 C12 119.5(4) . .
C44 C25 C45 116.0(6) . .
C44 C25 C30 118.4(6) . .
C45 C25 C30 125.6(6) . .
N3 C26 C24 123.5(4) . .
N3 C27 C28 123.8(4) . .
C12 C28 C27 119.2(4) . .
C37 C29 C22 120.3(4) . .
O10 C30 N7 122.2(5) . .
O10 C30 C25 120.3(5) . .
N7 C30 C25 117.3(5) . .
C32 C31 C22 120.2(5) . .
N5 C32 C31 123.6(5) . .
C41 C33 C13 111.2(4) . .
C9 C34 C39 112.3(4) . .
N8 C35 C45 126.0(8) . .
C43 C36 C10 110.8(4) . .
N5 C37 C29 123.1(5) . .
C20 C38 C40 110.2(5) . .
C40 C39 C34 111.3(4) . .
C39 C40 C38 110.1(5) . .
C43 C41 C33 110.4(4) . .
N8 C42 C44 124.8(8) . .
C41 C43 C36 111.3(4) . .
C25 C44 C42 119.6(8) . .
C35 C45 C25 119.1(7) . .

loop_
_geom_bond_atom_site_label_1
_geom_bond_atom_site_label_2
_geom_bond_distance
_geom_bond_site_symmetry_2
Cu1 O7 1.978(3) .
Cu1 O7 1.978(3) 2_566
Cu1 N5 2.011(3) .
Cu1 N5 2.011(3) 2_566
Cu1 C4 2.549(4) 2_566
Cu1 C4 2.549(4) .
O1 C8 1.239(4) .
O1 Cu2 2.175(3) 2
C1 C2 1.385(5) .
C1 C3 1.397(5) .
C1 C8 1.509(5) .
N1 C23 1.348(5) .
N1 C13 1.469(5) .
Cu2 O5 1.953(2) 1_655
Cu2 O3 1.996(2) .
Cu2 N3 2.047(3) .
Cu2 N4 2.049(3) .
Cu2 O1 2.175(3) 2
O2 C4 1.233(5) .
C2 C11 1.399(5) .
N2 C16 1.327(6) .
N2 C10 1.463(5) .
O3 C6 1.280(5) .
C3 C5 1.400(5) .
N3 C27 1.337(5) .
N3 C26 1.341(5) .
O4 C6 1.235(4) .
C4 O7 1.289(5) .
C4 C11 1.492(5) .
N4 C14 1.335(5) .
N4 C18 1.343(5) .
O5 C8 1.276(4) .
O5 Cu2 1.953(2) 1_455
C5 C7 1.383(5) .
C5 C6 1.504(5) .
N5 C32 1.322(6) .
N5 C37 1.327(5) .
O6 C16 1.234(5) .
N6 C17 1.339(6) .
N6 C9 1.466(5) .
C7 C11 1.384(5) .
N7 C30 1.317(6) .
N7 C20 1.458(6) .
O8 C23 1.230(5) .
N8 C35 1.291(10) .
N8 C42 1.306(10) .
O9 C17 1.219(5) .
C9 C34 1.507(6) .
C9 C20 1.526(6) .
C10 C13 1.519(6) .
C10 C36 1.525(6) .
O10 C30 1.216(6) .
C12 C28 1.371(6) .
C12 C24 1.379(6) .
C12 C17 1.506(6) .
C13 C33 1.528(6) .
C14 C19 1.380(6) .
C15 C21 1.375(6) .
C15 C19 1.392(6) .
C15 C16 1.514(6) .
C18 C21 1.362(6) .
C20 C38 1.519(6) .
C22 C29 1.379(6) .
C22 C31 1.381(6) .
C22 C23 1.495(6) .
C24 C26 1.368(6) .
C25 C44 1.357(8) .
C25 C45 1.370(8) .
C25 C30 1.512(7) .
C27 C28 1.374(6) .
C29 C37 1.374(6) .
C31 C32 1.367(6) .
C33 C41 1.519(7) .
C34 C39 1.529(6) .
C35 C45 1.365(9) .
C36 C43 1.522(7) .
C38 C40 1.535(7) .
C39 C40 1.521(7) .
C41 C43 1.515(7) .
C42 C44 1.377(9) .
